data_4001430
loop_
_publ_author_name
'Uchida, Sayaka'
'Hikichi, Shiro'
'Akatsuka, Takeo'
'Tanaka, Toshiyuki'
'Kawamoto, Ryosuke'
'Lesbani, Aldes'
'Nakagawa, Yoshinao'
'Uehara, Kazuhiro'
'Mizuno, Noritaka'

_publ_section_title
;
 Preparation of Monodispersed Nanoparticles by Electrostatic Assembly of
 Keggin-Type Polyoxometalates and 1,4,7-Triazacyclononane-Based
 Transition-Metal Complexes
;
_journal_issue 19
_journal_name_full 'Chemistry of Materials'
_journal_page_first 4694
_journal_paper_doi 10.1021/cm071565y
_journal_volume 19
_journal_year 2007
_chemical_formula_sum 'C24 H66 Co N6 O46 P S6 W12'
_chemical_formula_weight 3663.29
_space_group_IT_number 148
_symmetry_space_group_name_Hall '-R 3'
_symmetry_space_group_name_H-M 'R -3 :H'
_audit_creation_date 2007-03-02T18:15:42-00:00
_audit_creation_method 'WinGX routine CIF_UPDATE'
_cell_angle_alpha 90
_cell_angle_beta 90
_cell_angle_gamma 120
_cell_formula_units_Z 3
_cell_length_a 18.00(2)
_cell_length_b 18.00(2)
_cell_length_c 18.46(2)
_cell_measurement_temperature 153(2)
_cell_volume 5180(10)
_computing_structure_refinement 'SHELXL-97 (Sheldrick, 1997)'
_diffrn_measured_fraction_theta_full 0.997
_diffrn_measured_fraction_theta_max 0.997
_diffrn_radiation_type MoK\a
_diffrn_radiation_wavelength 0.7107
_diffrn_reflns_av_R_equivalents 0.1075
_diffrn_reflns_limit_h_max 17
_diffrn_reflns_limit_h_min -23
_diffrn_reflns_limit_k_max 23
_diffrn_reflns_limit_k_min -12
_diffrn_reflns_limit_l_max 21
_diffrn_reflns_limit_l_min -23
_diffrn_reflns_number 6936
_diffrn_reflns_theta_full 27.48
_diffrn_reflns_theta_max 27.48
_diffrn_reflns_theta_min 3.31
_exptl_absorpt_coefficient_mu 20.43
_exptl_absorpt_correction_type empirical
_exptl_crystal_density_diffrn 3.523
_exptl_crystal_density_method 'not measured'
_exptl_crystal_F_000 4938
_exptl_crystal_size_max 0.2
_exptl_crystal_size_mid 0.2
_exptl_crystal_size_min 0.2
_refine_diff_density_max 14.77
_refine_diff_density_min -3.221
_refine_ls_extinction_method none
_refine_ls_goodness_of_fit_ref 1.203
_refine_ls_hydrogen_treatment constr
_refine_ls_matrix_type full
_refine_ls_number_parameters 83
_refine_ls_number_reflns 2642
_refine_ls_number_restraints 4
_refine_ls_restrained_S_all 1.203
_refine_ls_R_factor_gt 0.1103
_refine_ls_shift/su_max 0.001
_refine_ls_structure_factor_coef Fsqd
_refine_ls_weighting_details 'calc w=1/[\s^2^(Fo^2^)+(0.0125P)^2^+2716.8132P] where P=(Fo^2^+2Fc^2^)/3'
_refine_ls_weighting_scheme calc
_refine_ls_wR_factor_ref 0.2293
_reflns_number_gt 1989
_reflns_number_total 2642
_reflns_threshold_expression >2sigma(I)
_cod_data_source_file cm071565y-file002.cif
_cod_data_source_block shelxl
_cod_database_code 4001430

loop_
_symmetry_equiv_pos_as_xyz
'x, y, z'
'-y, x-y, z'
'-x+y, -x, z'
'x+2/3, y+1/3, z+1/3'
'-y+2/3, x-y+1/3, z+1/3'
'-x+y+2/3, -x+1/3, z+1/3'
'x+1/3, y+2/3, z+2/3'
'-y+1/3, x-y+2/3, z+2/3'
'-x+y+1/3, -x+2/3, z+2/3'
'-x, -y, -z'
'y, -x+y, -z'
'x-y, x, -z'
'-x+2/3, -y+1/3, -z+1/3'
'y+2/3, -x+y+1/3, -z+1/3'
'x-y+2/3, x+1/3, -z+1/3'
'-x+1/3, -y+2/3, -z+2/3'
'y+1/3, -x+y+2/3, -z+2/3'
'x-y+1/3, x+2/3, -z+2/3'

loop_
_atom_site_label
_atom_site_type_symbol
_atom_site_fract_x
_atom_site_fract_y
_atom_site_fract_z
_atom_site_U_iso_or_equiv
_atom_site_adp_type
_atom_site_occupancy
_atom_site_calc_flag
_atom_site_refinement_flags
W101 W 0.33806(8) 0.78332(8) 0.82457(7) 0.0212(3) Uani 1 d U
W102 W 0.22426(8) 0.78615(8) 0.66736(7) 0.0210(3) Uani 1 d U
Co1 Co 0.3333 0.6667 1.1667 0.024(2) Uani 1 d S
S201 S -0.0375(9) 0.6367(11) 0.8867(7) 0.077(5) Uani 1 d .
P1 P 0.3333 0.6667 0.6667 0.0316(19) Uani 1 d SD
O1 O 0.2505(16) 0.6696(16) 0.8524(12) 0.0316(19) Uani 1 d .
O2 O 0.2550(16) 0.7881(16) 0.7666(12) 0.0316(19) Uani 1 d .
O3 O 0.4208(16) 0.8645(16) 0.7659(12) 0.0316(19) Uani 1 d .
O4 O 0.1354(16) 0.6712(16) 0.6839(12) 0.0316(19) Uani 1 d .
O5 O 0.3333 0.6667 0.7497(11) 0.0316(19) Uani 0.5 d SPDU
O6 O 0.335(3) 0.748(2) 0.692(2) 0.0316(19) Uani 0.5 d PDU
O101 O 0.3401(16) 0.8365(16) 0.8983(12) 0.0316(19) Uani 1 d .
O102 O 0.1739(16) 0.8427(16) 0.6687(12) 0.0316(19) Uani 1 d .
O201 O -0.085(2) 0.543(3) 0.8478(18) 0.12(2) Uani 1 d .
N11 N 0.2413(17) 0.5852(17) 1.1001(13) 0.021(5) Uiso 1 d .
H5 H 0.1965 0.5452 1.1286 0.025 Uiso 1 calc R
C11 C 0.209(4) 0.631(3) 1.059(3) 0.065(14) Uiso 1 d .
H1 H 0.1523 0.6169 1.0785 0.077 Uiso 1 calc R
H2 H 0.1996 0.6093 1.0081 0.077 Uiso 1 calc R
C12 C 0.266(3) 0.727(3) 1.058(2) 0.052(11) Uiso 1 d .
H3 H 0.2823 0.7459 1.0067 0.062 Uiso 1 calc R
H4 H 0.2332 0.7537 1.0758 0.062 Uiso 1 calc R
C201 C -0.007(3) 0.603(3) 0.966(2) 0.053(11) Uiso 1 d .
H6 H 0.0514 0.6119 0.9597 0.063 Uiso 1 calc R
H7 H -0.0467 0.5416 0.9743 0.063 Uiso 1 calc R
H8 H -0.0076 0.6358 1.0078 0.063 Uiso 1 calc R
C202 C 0.060(3) 0.683(3) 0.843(2) 0.051(11) Uiso 1 d .
H9 H 0.0564 0.7113 0.7986 0.061 Uiso 1 calc R
H10 H 0.0743 0.639 0.8307 0.061 Uiso 1 calc R
H11 H 0.1041 0.726 0.8748 0.061 Uiso 1 calc R

loop_
_atom_site_aniso_label
_atom_site_aniso_U_11
_atom_site_aniso_U_22
_atom_site_aniso_U_33
_atom_site_aniso_U_23
_atom_site_aniso_U_13
_atom_site_aniso_U_12
W101 0.0219(7) 0.0232(7) 0.0184(6) -0.0050(5) -0.0001(5) 0.0112(6)
W102 0.0228(7) 0.0225(7) 0.0241(7) 0.0040(5) 0.0040(5) 0.0161(6)
Co1 0.020(3) 0.020(3) 0.031(5) 0 0 0.0100(16)
S201 0.050(8) 0.093(11) 0.057(7) 0.000(8) 0.019(6) 0.014(8)
P1 0.034(3) 0.034(3) 0.026(4) 0 0 0.0172(15)
O1 0.034(3) 0.034(3) 0.026(4) 0 0 0.0172(15)
O2 0.034(3) 0.034(3) 0.026(4) 0 0 0.0172(15)
O3 0.034(3) 0.034(3) 0.026(4) 0 0 0.0172(15)
O4 0.034(3) 0.034(3) 0.026(4) 0 0 0.0172(15)
O5 0.034(3) 0.034(3) 0.026(4) 0 0 0.0172(15)
O6 0.034(3) 0.034(3) 0.026(4) 0 0 0.0172(15)
O101 0.034(3) 0.034(3) 0.026(4) 0 0 0.0172(15)
O102 0.034(3) 0.034(3) 0.026(4) 0 0 0.0172(15)
O201 0.06(2) 0.15(4) 0.040(19) -0.02(2) -0.020(18) -0.04(3)

loop_
_atom_type_symbol
_atom_type_description
_atom_type_scat_dispersion_real
_atom_type_scat_dispersion_imag
_atom_type_scat_source
C C 0.0033 0.0016 'International Tables Vol C Tables 4.2.6.8 and 6.1.1.4'
H H 0 0 'International Tables Vol C Tables 4.2.6.8 and 6.1.1.4'
N N 0.0061 0.0033 'International Tables Vol C Tables 4.2.6.8 and 6.1.1.4'
O O 0.0106 0.006 'International Tables Vol C Tables 4.2.6.8 and 6.1.1.4'
P P 0.1023 0.0942 'International Tables Vol C Tables 4.2.6.8 and 6.1.1.4'
W W -0.849 6.8722 'International Tables Vol C Tables 4.2.6.8 and 6.1.1.4'
Co Co 0.3494 0.9721 'International Tables Vol C Tables 4.2.6.8 and 6.1.1.4'
S S 0.1246 0.1234 'International Tables Vol C Tables 4.2.6.8 and 6.1.1.4'

loop_
_geom_angle_atom_site_label_1
_geom_angle_atom_site_label_2
_geom_angle_atom_site_label_3
_geom_angle
_geom_angle_site_symmetry_1
_geom_angle_site_symmetry_3
O101 W101 O3 104.5(11) . .
O101 W101 O2 103.3(11) . .
O3 W101 O2 88.6(10) . .
O101 W101 O1 99.4(11) . 3_565
O3 W101 O1 88.1(11) . 3_565
O2 W101 O1 157.1(10) . 3_565
O101 W101 O1 99.5(11) . .
O3 W101 O1 155.9(10) . .
O2 W101 O1 87.3(10) . .
O1 W101 O1 86.5(15) 3_565 .
O101 W101 O5 158.5(9) . .
O3 W101 O5 90.9(8) . .
O2 W101 O5 91.7(8) . .
O1 W101 O5 65.7(8) 3_565 .
O1 W101 O5 65.5(8) . .
O101 W101 O6 159.2(11) . .
O3 W101 O6 62.2(12) . .
O2 W101 O6 62.5(12) . .
O1 W101 O6 96.2(11) 3_565 .
O1 W101 O6 95.1(12) . .
O5 W101 O6 42.3(8) . .
O102 W102 O4 103.1(12) . 14_456
O102 W102 O4 104.1(12) . .
O4 W102 O4 152.8(15) 14_456 .
O102 W102 O2 102.4(11) . .
O4 W102 O2 87.9(10) 14_456 .
O4 W102 O2 86.8(10) . .
O102 W102 O3 105.6(11) . 15_556
O4 W102 O3 85.0(10) 14_456 15_556
O4 W102 O3 87.2(10) . 15_556
O2 W102 O3 152.0(11) . 15_556
O102 W102 O6 158.9(12) . .
O4 W102 O6 62.4(13) 14_456 .
O4 W102 O6 91.5(12) . .
O2 W102 O6 63.8(12) . .
O3 W102 O6 89.0(12) 15_556 .
O102 W102 O6 159.9(11) . 15_556
O4 W102 O6 92.1(12) 14_456 15_556
O4 W102 O6 61.4(12) . 15_556
O2 W102 O6 91.0(12) . 15_556
O3 W102 O6 62.3(12) 15_556 15_556
O6 W102 O6 41.2(9) . 15_556
N11 Co1 N11 180.0(16) 15_557 3_565
N11 Co1 N11 94.0(11) 15_557 .
N11 Co1 N11 86.0(11) 3_565 .
N11 Co1 N11 94.0(11) 15_557 2_665
N11 Co1 N11 86.0(11) 3_565 2_665
N11 Co1 N11 86.0(11) . 2_665
N11 Co1 N11 86.0(11) 15_557 13_567
N11 Co1 N11 94.0(11) 3_565 13_567
N11 Co1 N11 180.0(11) . 13_567
N11 Co1 N11 94.0(11) 2_665 13_567
N11 Co1 N11 86.0(11) 15_557 14_457
N11 Co1 N11 94.0(11) 3_565 14_457
N11 Co1 N11 94.0(11) . 14_457
N11 Co1 N11 179.999(10) 2_665 14_457
N11 Co1 N11 86.0(11) 13_567 14_457
O201 S201 C202 100(2) . .
O201 S201 C201 96(2) . .
C202 S201 C201 98(2) . .
O6 P1 O6 111.2(16) 13_566 14_456
O6 P1 O6 180(4) 13_566 .
O6 P1 O6 68.8(16) 14_456 .
O6 P1 O6 68.8(16) 13_566 2_665
O6 P1 O6 179.997(5) 14_456 2_665
O6 P1 O6 111.2(16) . 2_665
O6 P1 O6 68.8(16) 13_566 3_565
O6 P1 O6 68.8(16) 14_456 3_565
O6 P1 O6 111.2(16) . 3_565
O6 P1 O6 111.2(16) 2_665 3_565
O6 P1 O6 111.2(16) 13_566 15_556
O6 P1 O6 111.2(16) 14_456 15_556
O6 P1 O6 68.8(16) . 15_556
O6 P1 O6 68.8(16) 2_665 15_556
O6 P1 O6 179.997(9) 3_565 15_556
O6 P1 O5 72.3(17) 13_566 13_566
O6 P1 O5 72.3(17) 14_456 13_566
O6 P1 O5 107.7(17) . 13_566
O6 P1 O5 107.7(17) 2_665 13_566
O6 P1 O5 107.7(17) 3_565 13_566
O6 P1 O5 72.3(17) 15_556 13_566
O6 P1 O5 107.7(17) 13_566 .
O6 P1 O5 107.7(17) 14_456 .
O6 P1 O5 72.3(17) . .
O6 P1 O5 72.3(17) 2_665 .
O6 P1 O5 72.3(17) 3_565 .
O6 P1 O5 107.7(17) 15_556 .
O5 P1 O5 179.997(2) 13_566 .
W101 O1 W101 136.6(13) 2_665 .
W101 O2 W102 141.0(14) . .
W101 O3 W102 143.3(14) . 14_456
W102 O4 W102 142.3(14) 15_556 .
P1 O5 O6 53.8(11) . .
P1 O5 O6 53.8(11) . 2_665
O6 O5 O6 88.7(15) . 2_665
P1 O5 O6 53.8(11) . 3_565
O6 O5 O6 88.7(15) . 3_565
O6 O5 O6 88.7(15) 2_665 3_565
P1 O5 W101 123.9(4) . .
O6 O5 W101 70.1(10) . .
O6 O5 W101 132.5(16) 2_665 .
O6 O5 W101 130.7(16) 3_565 .
P1 O5 W101 123.9(4) . 2_665
O6 O5 W101 130.7(16) . 2_665
O6 O5 W101 70.1(10) 2_665 2_665
O6 O5 W101 132.5(16) 3_565 2_665
W101 O5 W101 91.9(5) . 2_665
P1 O5 W101 123.9(4) . 3_565
O6 O5 W101 132.5(16) . 3_565
O6 O5 W101 130.7(16) 2_665 3_565
O6 O5 W101 70.1(10) 3_565 3_565
W101 O5 W101 91.9(5) . 3_565
W101 O5 W101 91.9(5) 2_665 3_565
P1 O6 O6 55.6(8) . 14_456
P1 O6 O6 55.6(8) . 15_556
O6 O6 O6 94(4) 14_456 15_556
P1 O6 O5 53.9(11) . .
O6 O6 O5 88.7(14) 14_456 .
O6 O6 O5 88.7(14) 15_556 .
P1 O6 W102 126(3) . .
O6 O6 W102 135(4) 14_456 .
O6 O6 W102 70(2) 15_556 .
O5 O6 W102 131(2) . .
P1 O6 W102 124(3) . 14_456
O6 O6 W102 69(2) 14_456 14_456
O6 O6 W102 135(4) 15_556 14_456
O5 O6 W102 130(2) . 14_456
W102 O6 W102 92.9(10) . 14_456
P1 O6 W101 122(2) . .
O6 O6 W101 128(3) 14_456 .
O6 O6 W101 129(3) 15_556 .
O5 O6 W101 67.6(15) . .
W102 O6 W101 91.8(11) . .
W102 O6 W101 91.2(11) 14_456 .
C11 N11 C12 115(3) . 2_665
C11 N11 Co1 109(3) . .
C12 N11 Co1 110(2) 2_665 .
N11 C11 C12 115(4) . .
N11 C12 C11 114(4) 3_565 .

loop_
_geom_bond_atom_site_label_1
_geom_bond_atom_site_label_2
_geom_bond_distance
_geom_bond_site_symmetry_2
W101 O101 1.65(2) .
W101 O3 1.83(2) .
W101 O2 1.88(2) .
W101 O1 1.91(2) 3_565
W101 O1 1.93(3) .
W101 O5 2.480(11) .
W101 O6 2.52(4) .
W102 O102 1.67(2) .
W102 O4 1.86(2) 14_456
W102 O4 1.90(2) .
W102 O2 1.91(2) .
W102 O3 1.93(2) 15_556
W102 O6 2.45(4) .
W102 O6 2.47(4) 15_556
Co1 N11 1.99(3) 15_557
Co1 N11 1.99(3) 3_565
Co1 N11 1.99(3) .
Co1 N11 1.99(3) 2_665
Co1 N11 1.99(3) 13_567
Co1 N11 1.99(3) 14_457
S201 O201 1.63(5) .
S201 C202 1.72(4) .
S201 C201 1.78(4) .
P1 O6 1.530(19) 13_566
P1 O6 1.530(19) 14_456
P1 O6 1.530(19) .
P1 O6 1.530(19) 2_665
P1 O6 1.530(19) 3_565
P1 O6 1.530(19) 15_556
P1 O5 1.53(2) 13_566
P1 O5 1.53(2) .
O1 W101 1.91(2) 2_665
O3 W102 1.93(2) 14_456
O4 W102 1.86(2) 15_556
O5 O6 1.81(4) .
O5 O6 1.81(4) 2_665
O5 O6 1.81(4) 3_565
O5 W101 2.480(11) 2_665
O5 W101 2.480(11) 3_565
O6 O6 1.73(4) 14_456
O6 O6 1.73(4) 15_556
O6 W102 2.47(4) 14_456
N11 C11 1.44(5) .
N11 C12 1.45(5) 2_665
C11 C12 1.51(6) .
C12 N11 1.45(5) 3_565
